data_4131372
loop_
_publ_author_name
'Li, Beryl X.'
'Le, Diane N.'
'Mack, Kyle A.'
'McClory, Andrew'
'Lim, Ngiap-Kie'
'Cravillion, Theresa'
'Savage, Scott'
'Han, Chong'
'Collum, David B.'
'Zhang, Haiming'
'Gosselin, Francis'

_publ_section_title
;
 Highly Stereoselective Synthesis of Tetrasubstituted Acyclic All-Carbon
 Olefins via Enol Tosylation and Suzuki-Miyaura Coupling.
;
_journal_issue 31
_journal_name_full 'Journal of the American Chemical Society'
_journal_page_first 10777
_journal_page_last 10783
_journal_paper_doi 10.1021/jacs.7b05071
_journal_volume 139
_journal_year 2017
_chemical_formula_sum 'C24 H24 O4 S'
_chemical_formula_weight 408.49
_chemical_name_common 71462-047
_chemical_name_systematic gene769
_space_group.centring_type primitive

_space_group_crystal_system triclinic
_space_group_IT_number 2
_space_group_name_Hall '-P 1'
_space_group_name_H-M_alt 'P -1'
_atom_sites_solution_hydrogens geom
_atom_sites_solution_primary iterative
_atom_sites_solution_secondary difmap
_audit_creation_method SHELXL-2014/7
_cell_angle_alpha 100.729(3)
_cell_angle_beta 92.651(3)
_cell_angle_gamma 91.874(3)
_cell_formula_units_Z 4
_cell_length_a 5.7536(3)
_cell_length_b 18.8396(10)
_cell_length_c 19.4640(11)
_cell_measurement_reflns_used 9920
_cell_measurement_temperature 100(2)
_cell_measurement_theta_max 25.28
_cell_measurement_theta_min 2.58
_cell_volume 2068.87(19)
_computing_cell_refinement 'Bruker SAINT'
_computing_data_collection 'Bruker APEX2'
_computing_data_reduction 'Bruker SAINT'
_computing_molecular_graphics ORTEP-32
_computing_publication_material WinGX
_computing_structure_refinement SHELXL-2014
_computing_structure_solution SHELXT-2014
_diffrn_ambient_temperature 100(2)
_diffrn_detector_area_resol_mean 8.366
_diffrn_measured_fraction_theta_full 1.000
_diffrn_measured_fraction_theta_max 0.986
_diffrn_measurement_device_type 'Bruker APEX-II CCD'
_diffrn_measurement_method '\f and \w scans'
_diffrn_radiation_type MoK\a
_diffrn_radiation_wavelength 0.71073
_diffrn_reflns_av_R_equivalents 0.0623
_diffrn_reflns_av_unetI/netI 0.0809
_diffrn_reflns_Laue_measured_fraction_full 1.000
_diffrn_reflns_Laue_measured_fraction_max 0.986
_diffrn_reflns_limit_h_max 6
_diffrn_reflns_limit_h_min -6
_diffrn_reflns_limit_k_max 22
_diffrn_reflns_limit_k_min -22
_diffrn_reflns_limit_l_max 23
_diffrn_reflns_limit_l_min -23
_diffrn_reflns_number 14498
_diffrn_reflns_point_group_measured_fraction_full 1.000
_diffrn_reflns_point_group_measured_fraction_max 0.986
_diffrn_reflns_theta_full 25.000
_diffrn_reflns_theta_max 25.501
_diffrn_reflns_theta_min 1.381
_diffrn_source 'microfocus sealed tube'
_exptl_absorpt_coefficient_mu 0.184
_exptl_absorpt_correction_T_max 0.928
_exptl_absorpt_correction_T_min 0.779
_exptl_absorpt_correction_type multi-scan
_exptl_absorpt_process_details SADABS
_exptl_crystal_colour colorless
_exptl_crystal_density_diffrn 1.311
_exptl_crystal_description plate
_exptl_crystal_F_000 864
_exptl_crystal_size_max 0.070
_exptl_crystal_size_mid 0.060
_exptl_crystal_size_min 0.030
_refine_diff_density_max 0.243
_refine_diff_density_min -0.429
_refine_diff_density_rms 0.055
_refine_ls_extinction_method none
_refine_ls_goodness_of_fit_ref 1.024
_refine_ls_hydrogen_treatment constr
_refine_ls_matrix_type full
_refine_ls_number_parameters 530
_refine_ls_number_reflns 14498
_refine_ls_number_restraints 0
_refine_ls_restrained_S_all 1.024
_refine_ls_R_factor_all 0.0942
_refine_ls_R_factor_gt 0.0588
_refine_ls_shift/su_max 0.000
_refine_ls_shift/su_mean 0.000
_refine_ls_structure_factor_coef Fsqd
_refine_ls_weighting_details 'w=1/[\s^2^(Fo^2^)+(0.0671P)^2^+1.1819P] where P=(Fo^2^+2Fc^2^)/3'
_refine_ls_weighting_scheme calc
_refine_ls_wR_factor_gt 0.1361
_refine_ls_wR_factor_ref 0.1520
_reflns_Friedel_coverage 0.000
_reflns_number_gt 10199
_reflns_number_total 14498
_reflns_threshold_expression 'I > 2\s(I)'
_cod_data_source_file ja-2017-050714-File011.cif
_cod_data_source_block 71462-047
_cod_database_code 4131372
_shelx_shelxl_version_number 2014/7
_shelx_space_group_comment
; 
The symmetry employed for this shelxl refinement is uniquely defined 
by the following loop, which should always be used as a source of 
symmetry information in preference to the above space-group names. 
They are only intended as comments. 
;
_shelx_estimated_absorpt_t_min 0.987
_shelx_estimated_absorpt_t_max 0.994

loop_
_space_group_symop_operation_xyz
'x, y, z'
'-x, -y, -z'

loop_
_atom_site_label
_atom_site_type_symbol
_atom_site_fract_x
_atom_site_fract_y
_atom_site_fract_z
_atom_site_U_iso_or_equiv
_atom_site_adp_type
_atom_site_occupancy
_atom_site_site_symmetry_order
_atom_site_calc_flag
_atom_site_refinement_flags_posn
_atom_site_refinement_flags_adp
C1 C 0.7446(6) 0.11921(15) 0.28455(16) 0.0200(7) Uani 1 1 d . .
C2 C 0.9508(6) 0.08301(15) 0.27563(18) 0.0234(8) Uani 1 1 d . .
H2 H 1.0604 0.0850 0.3140 0.028 Uiso 1 1 calc R U
C3 C 0.9944(6) 0.04440(16) 0.21087(18) 0.0273(8) Uani 1 1 d . .
H3 H 1.1352 0.0196 0.2046 0.033 Uiso 1 1 calc R U
C4 C 0.8339(7) 0.04107(17) 0.15370(18) 0.0301(9) Uani 1 1 d . .
C5 C 0.6299(6) 0.07767(17) 0.16410(18) 0.0285(8) Uani 1 1 d . .
H5 H 0.5196 0.0755 0.1259 0.034 Uiso 1 1 calc R U
C6 C 0.5832(6) 0.11708(16) 0.22858(16) 0.0223(8) Uani 1 1 d . .
H6 H 0.4433 0.1424 0.2348 0.027 Uiso 1 1 calc R U
C7 C 0.8851(8) -0.0020(2) 0.08288(19) 0.0458(11) Uani 1 1 d . .
H7A H 0.8322 -0.0526 0.0799 0.069 Uiso 1 1 calc R U
H7B H 1.0531 0.0004 0.0768 0.069 Uiso 1 1 calc R U
H7C H 0.8031 0.0181 0.0461 0.069 Uiso 1 1 calc R U
C8 C 0.8142(6) 0.29979(16) 0.34302(16) 0.0190(7) Uani 1 1 d . .
C9 C 0.7622(6) 0.35841(16) 0.38829(16) 0.0200(7) Uani 1 1 d . .
C10 C 0.7606(6) 0.35861(17) 0.46594(16) 0.0262(8) Uani 1 1 d . .
H10A H 0.7176 0.3095 0.4735 0.031 Uiso 1 1 calc R U
H10B H 0.6425 0.3919 0.4870 0.031 Uiso 1 1 calc R U
C11 C 0.9985(7) 0.3825(2) 0.50140(17) 0.0353(9) Uani 1 1 d . .
H11A H 1.1149 0.3491 0.4810 0.053 Uiso 1 1 calc R U
H11B H 0.9940 0.3823 0.5516 0.053 Uiso 1 1 calc R U
H11C H 1.0400 0.4314 0.4944 0.053 Uiso 1 1 calc R U
C12 C 0.7259(6) 0.42938(15) 0.36705(15) 0.0171(7) Uani 1 1 d . .
C13 C 0.5304(6) 0.46873(17) 0.38721(16) 0.0239(8) Uani 1 1 d . .
H13 H 0.4163 0.4490 0.4129 0.029 Uiso 1 1 calc R U
C14 C 0.5013(6) 0.53624(16) 0.37014(16) 0.0241(8) Uani 1 1 d . .
H14 H 0.3672 0.5622 0.3841 0.029 Uiso 1 1 calc R U
C15 C 0.6639(6) 0.56589(16) 0.33335(16) 0.0234(8) Uani 1 1 d . .
H15 H 0.6429 0.6122 0.3218 0.028 Uiso 1 1 calc R U
C16 C 0.8594(6) 0.52783(16) 0.31303(16) 0.0204(7) Uani 1 1 d . .
H16 H 0.9732 0.5482 0.2877 0.024 Uiso 1 1 calc R U
C17 C 0.8892(6) 0.46022(15) 0.32946(15) 0.0185(7) Uani 1 1 d . .
H17 H 1.0230 0.4344 0.3149 0.022 Uiso 1 1 calc R U
C18 C 0.8218(6) 0.28751(15) 0.26549(16) 0.0186(7) Uani 1 1 d . .
C19 C 0.6407(6) 0.31005(15) 0.22566(17) 0.0214(7) Uani 1 1 d . .
H19 H 0.5159 0.3352 0.2480 0.026 Uiso 1 1 calc R U
C20 C 0.6437(6) 0.29561(16) 0.15347(16) 0.0221(8) Uani 1 1 d . .
H20 H 0.5218 0.3118 0.1264 0.027 Uiso 1 1 calc R U
C21 C 0.8225(6) 0.25780(16) 0.11992(17) 0.0228(8) Uani 1 1 d . .
H21 H 0.8220 0.2478 0.0702 0.027 Uiso 1 1 calc R U
C22 C 1.0012(6) 0.23487(15) 0.15921(16) 0.0207(7) Uani 1 1 d . .
C23 C 1.0034(6) 0.25068(15) 0.23213(16) 0.0193(7) Uani 1 1 d . .
H23 H 1.1291 0.2363 0.2591 0.023 Uiso 1 1 calc R U
C24 C 1.1934(7) 0.18248(19) 0.05679(16) 0.0319(9) Uani 1 1 d . .
H24A H 1.0569 0.1525 0.0356 0.048 Uiso 1 1 calc R U
H24B H 1.3353 0.1572 0.0434 0.048 Uiso 1 1 calc R U
H24C H 1.1949 0.2285 0.0403 0.048 Uiso 1 1 calc R U
C25 C 0.2947(6) 0.87741(16) 0.20925(18) 0.0239(8) Uani 1 1 d . .
C26 C 0.4756(6) 0.92222(17) 0.24378(19) 0.0296(9) Uani 1 1 d . .
H26 H 0.6133 0.9298 0.2205 0.035 Uiso 1 1 calc R U
C27 C 0.4538(6) 0.95585(17) 0.31261(19) 0.0306(9) Uani 1 1 d . .
H27 H 0.5765 0.9873 0.3362 0.037 Uiso 1 1 calc R U
C28 C 0.2556(7) 0.94426(17) 0.34750(19) 0.0296(9) Uani 1 1 d . .
C29 C 0.0755(6) 0.89913(17) 0.31130(19) 0.0283(8) Uani 1 1 d . .
H29 H -0.0619 0.8911 0.3345 0.034 Uiso 1 1 calc R U
C30 C 0.0933(6) 0.86607(17) 0.24251(19) 0.0273(8) Uani 1 1 d . .
H30 H -0.0313 0.8359 0.2182 0.033 Uiso 1 1 calc R U
C31 C 0.2334(8) 0.9803(2) 0.42299(19) 0.0449(11) Uani 1 1 d . .
H31A H 0.3769 1.0088 0.4403 0.067 Uiso 1 1 calc R U
H31B H 0.2074 0.9432 0.4514 0.067 Uiso 1 1 calc R U
H31C H 0.1016 1.0122 0.4261 0.067 Uiso 1 1 calc R U
C32 C 0.3862(6) 0.70298(17) 0.15867(17) 0.0228(8) Uani 1 1 d . .
C33 C 0.3311(6) 0.64427(17) 0.11038(17) 0.0256(8) Uani 1 1 d . .
C34 C 0.3444(7) 0.64279(19) 0.03257(17) 0.0354(10) Uani 1 1 d . .
H34A H 0.3353 0.6926 0.0234 0.042 Uiso 1 1 calc R U
H34B H 0.2099 0.6137 0.0071 0.042 Uiso 1 1 calc R U
C35 C 0.5687(7) 0.6108(2) 0.00544(18) 0.0365(9) Uani 1 1 d . .
H35A H 0.7014 0.6425 0.0268 0.055 Uiso 1 1 calc R U
H35B H 0.5659 0.6064 -0.0456 0.055 Uiso 1 1 calc R U
H35C H 0.5837 0.5629 0.0175 0.055 Uiso 1 1 calc R U
C36 C 0.2695(6) 0.57376(17) 0.13067(16) 0.0219(8) Uani 1 1 d . .
C37 C 0.0574(7) 0.53683(19) 0.10853(18) 0.0342(9) Uani 1 1 d . .
H37 H -0.0512 0.5571 0.0802 0.041 Uiso 1 1 calc R U
C38 C 0.0023(6) 0.47083(19) 0.12734(18) 0.0338(9) Uani 1 1 d . .
H38 H -0.1448 0.4470 0.1130 0.041 Uiso 1 1 calc R U
C39 C 0.1607(6) 0.44028(18) 0.16660(17) 0.0285(8) Uani 1 1 d . .
H39 H 0.1242 0.3948 0.1788 0.034 Uiso 1 1 calc R U
C40 C 0.3726(6) 0.47527(16) 0.18841(17) 0.0241(8) Uani 1 1 d . .
H40 H 0.4819 0.4539 0.2156 0.029 Uiso 1 1 calc R U
C41 C 0.4268(6) 0.54169(16) 0.17070(16) 0.0216(7) Uani 1 1 d . .
H41 H 0.5731 0.5656 0.1861 0.026 Uiso 1 1 calc R U
C42 C 0.3650(6) 0.71448(15) 0.23578(16) 0.0199(7) Uani 1 1 d . .
C43 C 0.1625(6) 0.69149(16) 0.26329(17) 0.0220(8) Uani 1 1 d . .
H43 H 0.0417 0.6654 0.2330 0.026 Uiso 1 1 calc R U
C44 C 0.1384(6) 0.70674(16) 0.33464(17) 0.0229(8) Uani 1 1 d . .
H44 H 0.0002 0.6908 0.3531 0.028 Uiso 1 1 calc R U
C45 C 0.3113(6) 0.74486(16) 0.38001(17) 0.0218(8) Uani 1 1 d . .
H45 H 0.2915 0.7553 0.4290 0.026 Uiso 1 1 calc R U
C46 C 0.5137(6) 0.76751(15) 0.35290(17) 0.0205(7) Uani 1 1 d . .
C47 C 0.5397(6) 0.75204(15) 0.28082(16) 0.0193(7) Uani 1 1 d . .
H47 H 0.6788 0.7674 0.2624 0.023 Uiso 1 1 calc R U
C48 C 0.6908(7) 0.81563(19) 0.46682(17) 0.0335(9) Uani 1 1 d . .
H48A H 0.5617 0.8464 0.4821 0.050 Uiso 1 1 calc R U
H48B H 0.8378 0.8389 0.4886 0.050 Uiso 1 1 calc R U
H48C H 0.6676 0.7687 0.4808 0.050 Uiso 1 1 calc R U
O1 O 0.7795(4) 0.13468(11) 0.41986(12) 0.0314(6) Uani 1 1 d . .
O2 O 0.4664(4) 0.19699(11) 0.36683(12) 0.0289(6) Uani 1 1 d . .
O3 O 0.8798(4) 0.23872(10) 0.37258(11) 0.0211(5) Uani 1 1 d . .
O4 O 1.1834(4) 0.19596(11) 0.13165(11) 0.0256(6) Uani 1 1 d . .
O5 O 0.1035(5) 0.80022(13) 0.09479(13) 0.0413(7) Uani 1 1 d . .
O6 O 0.4665(5) 0.87137(13) 0.08711(14) 0.0492(8) Uani 1 1 d . .
O7 O 0.4862(4) 0.76483(12) 0.13552(11) 0.0288(6) Uani 1 1 d . .
O8 O 0.6986(4) 0.80528(11) 0.39212(11) 0.0268(6) Uani 1 1 d . .
S1 S 0.69729(15) 0.17139(4) 0.36631(4) 0.0229(2) Uani 1 1 d . .
S2 S 0.32529(18) 0.82980(5) 0.12433(5) 0.0330(3) Uani 1 1 d . .

loop_
_atom_site_aniso_label
_atom_site_aniso_U_11
_atom_site_aniso_U_22
_atom_site_aniso_U_33
_atom_site_aniso_U_23
_atom_site_aniso_U_13
_atom_site_aniso_U_12
C1 0.0217(19) 0.0143(15) 0.0249(18) 0.0062(13) 0.0023(16) -0.0013(14)
C2 0.0221(19) 0.0181(16) 0.031(2) 0.0088(15) 0.0002(16) -0.0017(14)
C3 0.026(2) 0.0186(16) 0.039(2) 0.0080(15) 0.0131(18) 0.0026(15)
C4 0.042(2) 0.0195(17) 0.029(2) 0.0022(15) 0.0147(19) -0.0060(17)
C5 0.032(2) 0.0274(18) 0.026(2) 0.0060(16) -0.0021(17) -0.0069(17)
C6 0.0221(19) 0.0181(16) 0.0280(19) 0.0076(14) 0.0012(16) 0.0013(14)
C7 0.059(3) 0.039(2) 0.035(2) -0.0055(18) 0.020(2) -0.013(2)
C8 0.0175(18) 0.0194(15) 0.0211(17) 0.0074(14) -0.0007(15) -0.0016(14)
C9 0.0178(18) 0.0243(16) 0.0184(17) 0.0055(14) 0.0018(15) -0.0010(14)
C10 0.034(2) 0.0235(17) 0.0224(18) 0.0069(14) 0.0037(17) 0.0024(16)
C11 0.041(2) 0.046(2) 0.0188(19) 0.0050(16) -0.0020(18) 0.0045(19)
C12 0.0175(18) 0.0173(15) 0.0153(16) 0.0003(13) -0.0021(14) 0.0003(14)
C13 0.024(2) 0.0284(17) 0.0185(17) 0.0007(14) 0.0034(15) 0.0009(15)
C14 0.024(2) 0.0232(17) 0.0215(18) -0.0044(14) -0.0004(16) 0.0076(15)
C15 0.029(2) 0.0170(15) 0.0220(18) 0.0003(14) -0.0041(16) 0.0009(15)
C16 0.0231(19) 0.0201(16) 0.0166(17) 0.0014(13) -0.0012(15) -0.0041(14)
C17 0.0176(18) 0.0199(16) 0.0168(17) -0.0001(13) 0.0008(14) 0.0021(14)
C18 0.0248(19) 0.0124(14) 0.0187(17) 0.0038(13) -0.0001(15) -0.0031(14)
C19 0.0226(19) 0.0167(15) 0.0244(18) 0.0031(13) -0.0010(16) 0.0015(14)
C20 0.0242(19) 0.0213(16) 0.0210(18) 0.0060(14) -0.0062(16) 0.0018(15)
C21 0.034(2) 0.0180(15) 0.0163(17) 0.0027(13) 0.0002(16) -0.0005(15)
C22 0.025(2) 0.0174(15) 0.0199(18) 0.0050(14) 0.0043(16) -0.0025(14)
C23 0.0202(19) 0.0178(15) 0.0201(17) 0.0057(13) -0.0022(15) -0.0027(14)
C24 0.037(2) 0.038(2) 0.0193(18) -0.0003(16) 0.0075(17) 0.0042(18)
C25 0.021(2) 0.0220(17) 0.033(2) 0.0147(15) 0.0048(17) 0.0050(15)
C26 0.018(2) 0.0316(19) 0.045(2) 0.0206(18) 0.0071(18) 0.0030(16)
C27 0.028(2) 0.0244(17) 0.041(2) 0.0132(17) -0.0068(19) -0.0009(16)
C28 0.032(2) 0.0223(17) 0.037(2) 0.0109(16) 0.0009(18) 0.0063(16)
C29 0.024(2) 0.0230(17) 0.042(2) 0.0147(16) 0.0082(18) 0.0040(16)
C30 0.024(2) 0.0199(16) 0.038(2) 0.0068(15) 0.0001(17) 0.0030(15)
C31 0.057(3) 0.040(2) 0.038(2) 0.0076(19) 0.000(2) 0.009(2)
C32 0.023(2) 0.0262(17) 0.0231(18) 0.0130(15) 0.0059(16) 0.0092(15)
C33 0.026(2) 0.0314(18) 0.0208(18) 0.0073(15) -0.0012(16) 0.0133(16)
C34 0.050(3) 0.037(2) 0.0202(19) 0.0064(16) -0.0031(19) 0.0163(19)
C35 0.047(3) 0.045(2) 0.0205(19) 0.0101(17) 0.0050(18) 0.010(2)
C36 0.023(2) 0.0254(17) 0.0141(16) -0.0049(14) -0.0008(15) 0.0077(15)
C37 0.029(2) 0.043(2) 0.027(2) -0.0034(17) -0.0045(18) 0.0105(18)
C38 0.021(2) 0.040(2) 0.035(2) -0.0068(18) 0.0023(18) -0.0020(17)
C39 0.033(2) 0.0278(18) 0.0222(18) -0.0035(15) 0.0096(17) -0.0022(17)
C40 0.027(2) 0.0231(17) 0.0210(18) 0.0018(14) 0.0017(16) 0.0030(16)
C41 0.0203(19) 0.0233(16) 0.0188(17) -0.0015(14) -0.0013(15) 0.0010(15)
C42 0.0236(19) 0.0163(15) 0.0216(17) 0.0068(13) 0.0023(16) 0.0056(14)
C43 0.0219(19) 0.0183(16) 0.0256(19) 0.0045(14) -0.0009(16) 0.0010(14)
C44 0.024(2) 0.0203(16) 0.0275(19) 0.0095(14) 0.0088(16) 0.0015(15)
C45 0.029(2) 0.0177(16) 0.0202(17) 0.0057(14) 0.0083(16) 0.0043(15)
C46 0.0208(19) 0.0152(15) 0.0262(19) 0.0053(14) 0.0017(16) 0.0031(14)
C47 0.0158(18) 0.0196(16) 0.0251(18) 0.0088(14) 0.0071(15) 0.0040(14)
C48 0.038(2) 0.041(2) 0.0200(19) 0.0019(16) -0.0015(18) -0.0023(18)
O1 0.0427(16) 0.0281(12) 0.0260(13) 0.0128(10) 0.0000(12) -0.0007(12)
O2 0.0246(14) 0.0274(12) 0.0346(14) 0.0027(11) 0.0115(12) 0.0032(11)
O3 0.0267(13) 0.0193(11) 0.0187(11) 0.0070(9) 0.0007(10) 0.0020(10)
O4 0.0279(14) 0.0315(12) 0.0180(12) 0.0049(10) 0.0044(11) 0.0048(11)
O5 0.0474(18) 0.0402(14) 0.0364(16) 0.0072(12) -0.0072(14) 0.0177(14)
O6 0.071(2) 0.0420(15) 0.0454(17) 0.0277(13) 0.0245(16) 0.0150(15)
O7 0.0333(15) 0.0329(13) 0.0252(13) 0.0150(10) 0.0099(12) 0.0103(11)
O8 0.0241(14) 0.0314(12) 0.0234(13) 0.0019(10) 0.0024(11) -0.0031(11)
S1 0.0267(5) 0.0211(4) 0.0224(5) 0.0070(3) 0.0046(4) -0.0001(4)
S2 0.0418(6) 0.0314(5) 0.0310(5) 0.0164(4) 0.0068(5) 0.0133(4)

loop_
_atom_type_symbol
_atom_type_description
_atom_type_scat_dispersion_real
_atom_type_scat_dispersion_imag
_atom_type_scat_source
C C 0.0033 0.0016 'International Tables Vol C Tables 4.2.6.8 and 6.1.1.4'
H H 0.0000 0.0000 'International Tables Vol C Tables 4.2.6.8 and 6.1.1.4'
O O 0.0106 0.0060 'International Tables Vol C Tables 4.2.6.8 and 6.1.1.4'
S S 0.1246 0.1234 'International Tables Vol C Tables 4.2.6.8 and 6.1.1.4'

loop_
_geom_angle_atom_site_label_1
_geom_angle_atom_site_label_2
_geom_angle_atom_site_label_3
_geom_angle
C2 C1 C6 120.8(3)
C2 C1 S1 118.8(3)
C6 C1 S1 120.2(2)
C3 C2 C1 119.4(3)
C3 C2 H2 120.3
C1 C2 H2 120.3
C2 C3 C4 120.9(3)
C2 C3 H3 119.6
C4 C3 H3 119.6
C5 C4 C3 118.5(3)
C5 C4 C7 121.5(4)
C3 C4 C7 120.0(3)
C6 C5 C4 121.6(3)
C6 C5 H5 119.2
C4 C5 H5 119.2
C5 C6 C1 118.8(3)
C5 C6 H6 120.6
C1 C6 H6 120.6
C4 C7 H7A 109.5
C4 C7 H7B 109.5
H7A C7 H7B 109.5
C4 C7 H7C 109.5
H7A C7 H7C 109.5
H7B C7 H7C 109.5
C9 C8 O3 116.1(3)
C9 C8 C18 130.2(3)
O3 C8 C18 113.7(2)
C8 C9 C12 122.5(3)
C8 C9 C10 121.5(3)
C12 C9 C10 115.8(3)
C9 C10 C11 110.7(3)
C9 C10 H10A 109.5
C11 C10 H10A 109.5
C9 C10 H10B 109.5
C11 C10 H10B 109.5
H10A C10 H10B 108.1
C10 C11 H11A 109.5
C10 C11 H11B 109.5
H11A C11 H11B 109.5
C10 C11 H11C 109.5
H11A C11 H11C 109.5
H11B C11 H11C 109.5
C17 C12 C13 117.9(3)
C17 C12 C9 121.5(3)
C13 C12 C9 120.6(3)
C14 C13 C12 120.7(3)
C14 C13 H13 119.6
C12 C13 H13 119.6
C15 C14 C13 120.7(3)
C15 C14 H14 119.7
C13 C14 H14 119.7
C14 C15 C16 119.5(3)
C14 C15 H15 120.2
C16 C15 H15 120.2
C17 C16 C15 120.2(3)
C17 C16 H16 119.9
C15 C16 H16 119.9
C16 C17 C12 121.0(3)
C16 C17 H17 119.5
C12 C17 H17 119.5
C23 C18 C19 119.7(3)
C23 C18 C8 120.4(3)
C19 C18 C8 119.9(3)
C20 C19 C18 119.6(3)
C20 C19 H19 120.2
C18 C19 H19 120.2
C19 C20 C21 120.9(3)
C19 C20 H20 119.5
C21 C20 H20 119.5
C22 C21 C20 119.6(3)
C22 C21 H21 120.2
C20 C21 H21 120.2
O4 C22 C21 124.5(3)
O4 C22 C23 115.4(3)
C21 C22 C23 120.0(3)
C18 C23 C22 120.1(3)
C18 C23 H23 119.9
C22 C23 H23 119.9
O4 C24 H24A 109.5
O4 C24 H24B 109.5
H24A C24 H24B 109.5
O4 C24 H24C 109.5
H24A C24 H24C 109.5
H24B C24 H24C 109.5
C30 C25 C26 120.9(3)
C30 C25 S2 118.9(3)
C26 C25 S2 120.1(3)
C25 C26 C27 119.3(3)
C25 C26 H26 120.4
C27 C26 H26 120.4
C26 C27 C28 120.9(3)
C26 C27 H27 119.5
C28 C27 H27 119.5
C27 C28 C29 118.6(3)
C27 C28 C31 120.9(3)
C29 C28 C31 120.6(3)
C30 C29 C28 121.2(3)
C30 C29 H29 119.4
C28 C29 H29 119.4
C29 C30 C25 119.2(3)
C29 C30 H30 120.4
C25 C30 H30 120.4
C28 C31 H31A 109.5
C28 C31 H31B 109.5
H31A C31 H31B 109.5
C28 C31 H31C 109.5
H31A C31 H31C 109.5
H31B C31 H31C 109.5
C33 C32 O7 117.6(3)
C33 C32 C42 129.2(3)
O7 C32 C42 113.2(3)
C32 C33 C36 121.1(3)
C32 C33 C34 123.0(3)
C36 C33 C34 115.8(3)
C33 C34 C35 111.3(3)
C33 C34 H34A 109.4
C35 C34 H34A 109.4
C33 C34 H34B 109.4
C35 C34 H34B 109.4
H34A C34 H34B 108.0
C34 C35 H35A 109.5
C34 C35 H35B 109.5
H35A C35 H35B 109.5
C34 C35 H35C 109.5
H35A C35 H35C 109.5
H35B C35 H35C 109.5
C41 C36 C37 117.9(3)
C41 C36 C33 120.5(3)
C37 C36 C33 121.5(3)
C38 C37 C36 121.0(3)
C38 C37 H37 119.5
C36 C37 H37 119.5
C39 C38 C37 119.8(3)
C39 C38 H38 120.1
C37 C38 H38 120.1
C38 C39 C40 120.2(3)
C38 C39 H39 119.9
C40 C39 H39 119.9
C39 C40 C41 120.1(3)
C39 C40 H40 120.0
C41 C40 H40 120.0
C40 C41 C36 120.8(3)
C40 C41 H41 119.6
C36 C41 H41 119.6
C47 C42 C43 119.3(3)
C47 C42 C32 120.4(3)
C43 C42 C32 120.2(3)
C44 C43 C42 119.7(3)
C44 C43 H43 120.2
C42 C43 H43 120.2
C43 C44 C45 121.5(3)
C43 C44 H44 119.3
C45 C44 H44 119.3
C44 C45 C46 119.1(3)
C44 C45 H45 120.5
C46 C45 H45 120.5
O8 C46 C45 124.9(3)
O8 C46 C47 115.3(3)
C45 C46 C47 119.8(3)
C42 C47 C46 120.7(3)
C42 C47 H47 119.6
C46 C47 H47 119.6
O8 C48 H48A 109.5
O8 C48 H48B 109.5
H48A C48 H48B 109.5
O8 C48 H48C 109.5
H48A C48 H48C 109.5
H48B C48 H48C 109.5
C8 O3 S1 118.87(19)
C22 O4 C24 116.8(2)
C32 O7 S2 119.8(2)
C46 O8 C48 117.3(3)
O1 S1 O2 119.98(15)
O1 S1 O3 103.48(13)
O2 S1 O3 109.11(13)
O1 S1 C1 109.27(14)
O2 S1 C1 109.99(16)
O3 S1 C1 103.62(13)
O6 S2 O5 120.24(17)
O6 S2 O7 103.46(15)
O5 S2 O7 108.64(14)
O6 S2 C25 109.89(16)
O5 S2 C25 109.48(16)
O7 S2 C25 103.74(14)

loop_
_geom_bond_atom_site_label_1
_geom_bond_atom_site_label_2
_geom_bond_distance
C1 C2 1.389(4)
C1 C6 1.392(4)
C1 S1 1.746(3)
C2 C3 1.372(5)
C2 H2 0.9500
C3 C4 1.403(5)
C3 H3 0.9500
C4 C5 1.385(5)
C4 C7 1.511(5)
C5 C6 1.377(4)
C5 H5 0.9500
C6 H6 0.9500
C7 H7A 0.9800
C7 H7B 0.9800
C7 H7C 0.9800
C8 C9 1.330(4)
C8 O3 1.432(3)
C8 C18 1.486(4)
C9 C12 1.489(4)
C9 C10 1.511(4)
C10 C11 1.519(5)
C10 H10A 0.9900
C10 H10B 0.9900
C11 H11A 0.9800
C11 H11B 0.9800
C11 H11C 0.9800
C12 C17 1.393(4)
C12 C13 1.399(4)
C13 C14 1.386(4)
C13 H13 0.9500
C14 C15 1.370(5)
C14 H14 0.9500
C15 C16 1.387(5)
C15 H15 0.9500
C16 C17 1.384(4)
C16 H16 0.9500
C17 H17 0.9500
C18 C23 1.392(4)
C18 C19 1.394(4)
C19 C20 1.382(4)
C19 H19 0.9500
C20 C21 1.389(5)
C20 H20 0.9500
C21 C22 1.381(4)
C21 H21 0.9500
C22 O4 1.371(4)
C22 C23 1.394(4)
C23 H23 0.9500
C24 O4 1.436(4)
C24 H24A 0.9800
C24 H24B 0.9800
C24 H24C 0.9800
C25 C30 1.383(5)
C25 C26 1.384(5)
C25 S2 1.747(3)
C26 C27 1.385(5)
C26 H26 0.9500
C27 C28 1.385(5)
C27 H27 0.9500
C28 C29 1.395(5)
C28 C31 1.512(5)
C29 C30 1.378(5)
C29 H29 0.9500
C30 H30 0.9500
C31 H31A 0.9800
C31 H31B 0.9800
C31 H31C 0.9800
C32 C33 1.330(5)
C32 O7 1.438(4)
C32 C42 1.487(4)
C33 C36 1.491(5)
C33 C34 1.515(4)
C34 C35 1.518(5)
C34 H34A 0.9900
C34 H34B 0.9900
C35 H35A 0.9800
C35 H35B 0.9800
C35 H35C 0.9800
C36 C41 1.392(4)
C36 C37 1.394(5)
C37 C38 1.391(5)
C37 H37 0.9500
C38 C39 1.371(5)
C38 H38 0.9500
C39 C40 1.377(5)
C39 H39 0.9500
C40 C41 1.388(4)
C40 H40 0.9500
C41 H41 0.9500
C42 C47 1.386(5)
C42 C43 1.394(5)
C43 C44 1.379(4)
C43 H43 0.9500
C44 C45 1.386(5)
C44 H44 0.9500
C45 C46 1.387(4)
C45 H45 0.9500
C46 O8 1.376(4)
C46 C47 1.395(4)
C47 H47 0.9500
C48 O8 1.433(4)
C48 H48A 0.9800
C48 H48B 0.9800
C48 H48C 0.9800
O1 S1 1.426(2)
O2 S1 1.428(2)
O3 S1 1.603(2)
O5 S2 1.427(3)
O6 S2 1.422(3)
O7 S2 1.599(2)
